data_4114912
loop_
_publ_author_name
'Xiqu Wang'
'Lumei Liu'
'Allan J. Jacobson'

_publ_contact_author_address
;
Department of Chemistry    
University of Houston,
Houston, TX 77204-5003
;
_publ_contact_author_email ' ajjcob@uh.edu '
_publ_contact_author_fax ' 713 743 2787 '
_publ_contact_author_name
;
Prof. Allan J. Jacobson
;
_publ_contact_author_phone ' 713 743 2785 '
_publ_section_title
;
 Open-Framework and Microporous Vanadium Silicates
;
_journal_name_full 'Journal of the American Chemical Society'
_journal_page_first 7812
_journal_page_last 7820
_journal_paper_doi 10.1021/ja020354l
_journal_volume 124
_journal_year 2002
_chemical_formula_sum 'Cs2 H5.4 O13.7 Si4 V'
_chemical_formula_weight 653.76
_chemical_name_systematic
;
 ?
;
_space_group_IT_number 166
_symmetry_cell_setting trigonal
_symmetry_space_group_name_Hall '-R 3 2"'
_symmetry_space_group_name_H-M 'R -3 m :H'
_atom_sites_solution_hydrogens IGNORED
_atom_sites_solution_primary direct
_atom_sites_solution_secondary difmap
_audit_creation_method SHELXL-97
_cell_angle_alpha 90.00
_cell_angle_beta 90.00
_cell_angle_gamma 120.00
_cell_formula_units_Z 9
_cell_length_a 13.3920(18)
_cell_length_b 13.3920(18)
_cell_length_c 21.568(4)
_cell_measurement_temperature 293(2)
_cell_volume 3349.9(9)
_computing_cell_refinement SAINT
_computing_data_collection SMART
_computing_data_reduction SAINT
_computing_structure_refinement 'SHELXL-97 (Sheldrick, 1997)'
_computing_structure_solution SHELXTL
_diffrn_ambient_temperature 293(2)
_diffrn_measured_fraction_theta_full 0.933
_diffrn_measured_fraction_theta_max 0.933
_diffrn_measurement_device_type 'SIEMENS SMART/CCD'
_diffrn_measurement_method 'NARROW FRAME, 0.3w'
_diffrn_radiation_monochromator graphite
_diffrn_radiation_source 'fine-focus sealed tube'
_diffrn_radiation_type MoK\a
_diffrn_radiation_wavelength 0.71073
_diffrn_reflns_av_R_equivalents 0.1866
_diffrn_reflns_av_sigmaI/netI 0.1512
_diffrn_reflns_limit_h_max 16
_diffrn_reflns_limit_h_min -16
_diffrn_reflns_limit_k_max 16
_diffrn_reflns_limit_k_min -12
_diffrn_reflns_limit_l_max 28
_diffrn_reflns_limit_l_min -28
_diffrn_reflns_number 6927
_diffrn_reflns_theta_full 28.38
_diffrn_reflns_theta_max 28.38
_diffrn_reflns_theta_min 1.99
_exptl_absorpt_coefficient_mu 5.870
_exptl_absorpt_correction_T_max 1.0000
_exptl_absorpt_correction_T_min 0.6727
_exptl_absorpt_correction_type 'multi-scan (SADABS)'
_exptl_crystal_colour BLUE-GREEN
_exptl_crystal_density_diffrn 2.917
_exptl_crystal_description PLATE
_exptl_crystal_F_000 2736
_exptl_crystal_size_max 0.12
_exptl_crystal_size_mid 0.10
_exptl_crystal_size_min 0.01
_refine_diff_density_max 0.867
_refine_diff_density_min -0.854
_refine_diff_density_rms 0.168
_refine_ls_extinction_coef 0.00027(5)
_refine_ls_extinction_expression Fc^*^=kFc[1+0.001xFc^2^\l^3^/sin(2\q)]^-1/4^
_refine_ls_extinction_method SHELXL
_refine_ls_goodness_of_fit_ref 0.879
_refine_ls_hydrogen_treatment NA
_refine_ls_matrix_type full
_refine_ls_number_parameters 82
_refine_ls_number_reflns 982
_refine_ls_number_restraints 2
_refine_ls_restrained_S_all 0.879
_refine_ls_R_factor_all 0.1448
_refine_ls_R_factor_gt 0.0501
_refine_ls_shift/su_max 0.000
_refine_ls_shift/su_mean 0.000
_refine_ls_structure_factor_coef Fsqd
_refine_ls_weighting_details 'calc w=1/[\s^2^(Fo^2^)+(0.0262P)^2^+0.0000P] where P=(Fo^2^+2Fc^2^)/3'
_refine_ls_weighting_scheme calc
_refine_ls_wR_factor_gt 0.0687
_refine_ls_wR_factor_ref 0.0847
_reflns_number_gt 479
_reflns_number_total 982
_reflns_threshold_expression >2sigma(I)
_cod_data_source_file ja020354l_03.cif
_cod_data_source_block VSH-4Cs
_cod_original_cell_volume 3349.8(9)
_cod_original_sg_symbol_H-M 'R -3 m'
_cod_original_formula_sum 'H5.40 Cs2 O13.70 Si4 V'
_cod_database_code 4114912

loop_
_symmetry_equiv_pos_as_xyz
'x, y, z'
'-y, x-y, z'
'y, x, -z'
'-x+y, -x, z'
'-x, -x+y, -z'
'x-y, -y, -z'
'x+2/3, y+1/3, z+1/3'
'-y+2/3, x-y+1/3, z+1/3'
'y+2/3, x+1/3, -z+1/3'
'-x+y+2/3, -x+1/3, z+1/3'
'-x+2/3, -x+y+1/3, -z+1/3'
'x-y+2/3, -y+1/3, -z+1/3'
'x+1/3, y+2/3, z+2/3'
'-y+1/3, x-y+2/3, z+2/3'
'y+1/3, x+2/3, -z+2/3'
'-x+y+1/3, -x+2/3, z+2/3'
'-x+1/3, -x+y+2/3, -z+2/3'
'x-y+1/3, -y+2/3, -z+2/3'
'-x, -y, -z'
'y, -x+y, -z'
'-y, -x, z'
'x-y, x, -z'
'x, x-y, z'
'-x+y, y, z'
'-x+2/3, -y+1/3, -z+1/3'
'y+2/3, -x+y+1/3, -z+1/3'
'-y+2/3, -x+1/3, z+1/3'
'x-y+2/3, x+1/3, -z+1/3'
'x+2/3, x-y+1/3, z+1/3'
'-x+y+2/3, y+1/3, z+1/3'
'-x+1/3, -y+2/3, -z+2/3'
'y+1/3, -x+y+2/3, -z+2/3'
'-y+1/3, -x+2/3, z+2/3'
'x-y+1/3, x+2/3, -z+2/3'
'x+1/3, x-y+2/3, z+2/3'
'-x+y+1/3, y+2/3, z+2/3'

loop_
_atom_site_label
_atom_site_type_symbol
_atom_site_fract_x
_atom_site_fract_y
_atom_site_fract_z
_atom_site_U_iso_or_equiv
_atom_site_adp_type
_atom_site_occupancy
_atom_site_symmetry_multiplicity
_atom_site_calc_flag
_atom_site_refinement_flags
Cs1 Cs 0.1622(4) 0.8378(4) 0.12360(16) 0.0378(14) Uani 0.785(18) 2 d SP
Cs2 Cs 0.0923(3) 0.9077(3) 0.0514(4) 0.083(4) Uani 0.152(3) 2 d SP
Cs3 Cs 0.133(3) 0.867(3) 0.110(2) 0.040(9) Uani 0.061(18) 2 d SP
V V 0.3013(3) 0.15063(14) 0.15771(17) 0.0144(10) Uani 0.50 2 d SP
Si Si 0.23283(15) 1.00630(17) 0.28909(8) 0.0107(5) Uani 1 1 d .
O1 O 0.2820(4) 1.0381(4) 0.22094(19) 0.0245(13) Uani 1 1 d .
O2 O 0.2206(6) 1.1103(3) 0.3220(3) 0.0139(15) Uani 1 2 d S
O3 O 0.3188(5) 0.9855(5) 0.3333 0.0194(17) Uani 1 2 d S
O4 O 0.1082(3) 0.8918(3) 0.2917(3) 0.0220(17) Uani 1 2 d S
O5 O 0.1738(12) 0.0869(6) 0.1213(6) 0.034(4) Uani 0.50 2 d SP
OW1 O 0.0603(11) 0.9397(11) 0.4366(10) 0.159(8) Uiso 0.658(16) 2 d SP
OW2 O 0.0000 1.0000 0.0000 0.159(8) Uiso 0.37(6) 12 d SP
OW3 O 0.0000 0.883(4) 0.0000 0.159(8) Uiso 0.262(17) 2 d SP
OW4 O 0.0000 0.0000 0.160(3) 0.159(8) Uiso 0.42(3) 6 d SP
OW5 O 0.178(3) 0.822(3) 0.168(4) 0.159(8) Uiso 0.229(19) 2 d SP

loop_
_atom_site_aniso_label
_atom_site_aniso_U_11
_atom_site_aniso_U_22
_atom_site_aniso_U_33
_atom_site_aniso_U_23
_atom_site_aniso_U_13
_atom_site_aniso_U_12
Cs1 0.0299(10) 0.0299(10) 0.0332(11) -0.0087(7) 0.0087(7) -0.0004(9)
Cs2 0.047(4) 0.047(4) 0.150(10) -0.025(3) 0.025(3) 0.021(4)
Cs3 0.033(8) 0.033(8) 0.057(14) 0.001(8) -0.001(8) 0.019(11)
V 0.015(3) 0.0129(15) 0.016(2) 0.0004(9) 0.0008(19) 0.0075(14)
Si 0.0091(11) 0.0085(9) 0.0137(9) 0.0027(7) 0.0012(9) 0.0038(10)
O1 0.046(4) 0.018(3) 0.017(2) 0.006(2) 0.015(2) 0.021(3)
O2 0.022(4) 0.014(3) 0.008(3) 0.0019(14) 0.004(3) 0.011(2)
O3 0.015(3) 0.015(3) 0.032(4) 0.0026(15) -0.0026(15) 0.011(3)
O4 0.012(3) 0.012(3) 0.033(4) 0.0052(18) -0.0052(18) -0.001(3)
O5 0.050(12) 0.032(7) 0.025(8) -0.012(4) -0.024(8) 0.025(6)

loop_
_atom_type_symbol
_atom_type_description
_atom_type_scat_dispersion_real
_atom_type_scat_dispersion_imag
_atom_type_scat_source
O O 0.0106 0.0060 'International Tables Vol C Tables 4.2.6.8 and 6.1.1.4'
Si Si 0.0817 0.0704 'International Tables Vol C Tables 4.2.6.8 and 6.1.1.4'
V V 0.3005 0.5294 'International Tables Vol C Tables 4.2.6.8 and 6.1.1.4'
Cs Cs -0.3680 2.1192 'International Tables Vol C Tables 4.2.6.8 and 6.1.1.4'
H H 0.0000 0.0000 'International Tables Vol C Tables 4.2.6.8 and 6.1.1.4'

loop_
_geom_angle_atom_site_label_1
_geom_angle_atom_site_label_2
_geom_angle_atom_site_label_3
_geom_angle
_geom_angle_site_symmetry_1
_geom_angle_site_symmetry_3
Cs3 Cs1 OW5 135(4) . .
Cs3 Cs1 Cs2 20.0(19) . .
OW5 Cs1 Cs2 155(4) . .
Cs3 Cs1 O1 89.9(15) . .
OW5 Cs1 O1 59(2) . .
Cs2 Cs1 O1 104.3(2) . .
Cs3 Cs1 O1 89.9(15) . 21_665
OW5 Cs1 O1 59(2) . 21_665
Cs2 Cs1 O1 104.3(2) . 21_665
O1 Cs1 O1 86.02(17) . 21_665
Cs3 Cs1 O1 82.67(16) . 28
OW5 Cs1 O1 96.2(3) . 28
Cs2 Cs1 O1 82.60(17) . 28
O1 Cs1 O1 134.04(10) . 28
O1 Cs1 O1 48.89(14) 21_665 28
Cs3 Cs1 O1 82.67(18) . 11
OW5 Cs1 O1 96.2(3) . 11
Cs2 Cs1 O1 82.60(17) . 11
O1 Cs1 O1 48.89(14) . 11
O1 Cs1 O1 134.04(10) 21_665 11
O1 Cs1 O1 165.0(3) 28 11
Cs3 Cs1 O2 92.0(19) . 14_664
OW5 Cs1 O2 133(4) . 14_664
Cs2 Cs1 O2 72.0(2) . 14_664
O1 Cs1 O2 136.96(9) . 14_664
O1 Cs1 O2 136.96(8) 21_665 14_664
O1 Cs1 O2 88.76(8) 28 14_664
O1 Cs1 O2 88.76(8) 11 14_664
Cs3 Cs1 O5 38.8(11) . 21_565
OW5 Cs1 O5 109(3) . 21_565
Cs2 Cs1 O5 51.7(3) . 21_565
O1 Cs1 O5 97.1(3) . 21_565
O1 Cs1 O5 52.7(2) 21_665 21_565
O1 Cs1 O5 51.6(3) 28 21_565
O1 Cs1 O5 116.1(4) 11 21_565
O2 Cs1 O5 110.8(3) 14_664 21_565
Cs3 Cs1 O5 38.8(11) . 1_565
OW5 Cs1 O5 109(3) . 1_565
Cs2 Cs1 O5 51.7(3) . 1_565
O1 Cs1 O5 52.7(2) . 1_565
O1 Cs1 O5 97.1(3) 21_665 1_565
O1 Cs1 O5 116.1(4) 28 1_565
O1 Cs1 O5 51.6(3) 11 1_565
O2 Cs1 O5 110.8(3) 14_664 1_565
O5 Cs1 O5 64.7(5) 21_565 1_565
Cs3 Cs1 OW1 162(2) . 31_565
OW5 Cs1 OW1 27(4) . 31_565
Cs2 Cs1 OW1 178.0(4) . 31_565
O1 Cs1 OW1 77.1(3) . 31_565
O1 Cs1 OW1 77.1(3) 21_665 31_565
O1 Cs1 OW1 97.43(17) 28 31_565
O1 Cs1 OW1 97.43(17) 11 31_565
O2 Cs1 OW1 105.9(5) 14_664 31_565
O5 Cs1 OW1 129.8(4) 21_565 31_565
O5 Cs1 OW1 129.8(4) 1_565 31_565
Cs3 Cs1 OW1 143.2(16) . 16_454
OW5 Cs1 OW1 77(4) . 16_454
Cs2 Cs1 OW1 125.8(4) . 16_454
O1 Cs1 OW1 126.5(5) . 16_454
O1 Cs1 OW1 97.2(4) 21_665 16_454
O1 Cs1 OW1 75.4(4) 28 16_454
O1 Cs1 OW1 115.5(5) 11 16_454
O2 Cs1 OW1 58.8(4) 14_664 16_454
O5 Cs1 OW1 126.8(5) 21_565 16_454
O5 Cs1 OW1 165.6(5) 1_565 16_454
OW1 Cs1 OW1 52.4(7) 31_565 16_454
OW3 Cs2 OW3 60(3) . 21_665
OW3 Cs2 Cs3 150.0(15) . .
OW3 Cs2 Cs3 150.0(15) 21_665 .
OW3 Cs2 Cs1 148.3(19) . .
OW3 Cs2 Cs1 148.3(19) 21_665 .
Cs3 Cs2 Cs1 9.1(14) . .
OW3 Cs2 OW2 40(2) . .
OW3 Cs2 OW2 40(2) 21_665 .
Cs3 Cs2 OW2 154.5(15) . .
Cs1 Cs2 OW2 163.6(3) . .
OW3 Cs2 O5 122(2) . 1_565
OW3 Cs2 O5 81.7(3) 21_665 1_565
Cs3 Cs2 O5 78.3(11) . 1_565
Cs1 Cs2 O5 84.9(3) . 1_565
OW2 Cs2 O5 83.0(3) . 1_565
OW3 Cs2 O5 81.7(3) . 21_565
OW3 Cs2 O5 122(2) 21_665 21_565
Cs3 Cs2 O5 78.3(11) . 21_565
Cs1 Cs2 O5 84.9(3) . 21_565
OW2 Cs2 O5 83.0(3) . 21_565
O5 Cs2 O5 85.6(7) 1_565 21_565
OW3 Cs2 OW3 23.5(11) . 20_455
OW3 Cs2 OW3 68(3) 21_665 20_455
Cs3 Cs2 OW3 139.2(11) . 20_455
Cs1 Cs2 OW3 143.5(9) . 20_455
OW2 Cs2 OW3 33.0(10) . 20_455
O5 Cs2 OW3 105.6(7) 1_565 20_455
O5 Cs2 OW3 61.8(6) 21_565 20_455
OW3 Cs2 OW3 68(3) . 2_675
OW3 Cs2 OW3 23.5(11) 21_665 2_675
Cs3 Cs2 OW3 139.2(11) . 2_675
Cs1 Cs2 OW3 143.5(9) . 2_675
OW2 Cs2 OW3 33.0(9) . 2_675
O5 Cs2 OW3 61.8(6) 1_565 2_675
O5 Cs2 OW3 105.6(7) 21_565 2_675
OW3 Cs2 OW3 66.0(19) 20_455 2_675
OW3 Cs2 Cs2 11(2) . 20_455
OW3 Cs2 Cs2 67.5(12) 21_665 20_455
Cs3 Cs2 Cs2 141.6(4) . 20_455
Cs1 Cs2 Cs2 138.48(5) . 20_455
OW2 Cs2 Cs2 50.27(11) . 20_455
O5 Cs2 Cs2 132.7(3) 1_565 20_455
O5 Cs2 Cs2 82.0(3) 21_565 20_455
OW3 Cs2 Cs2 30.3(3) 20_455 20_455
OW3 Cs2 Cs2 78.0(8) 2_675 20_455
OW3 Cs2 Cs2 67.5(12) . 22_665
OW3 Cs2 Cs2 11(2) 21_665 22_665
Cs3 Cs2 Cs2 141.6(4) . 22_665
Cs1 Cs2 Cs2 138.48(5) . 22_665
OW2 Cs2 Cs2 50.27(11) . 22_665
O5 Cs2 Cs2 82.0(3) 1_565 22_665
O5 Cs2 Cs2 132.7(3) 21_565 22_665
OW3 Cs2 Cs2 78.0(8) 20_455 22_665
OW3 Cs2 Cs2 30.3(3) 2_675 22_665
Cs2 Cs2 Cs2 74.0(3) 20_455 22_665
OW3 Cs2 OW4 100.7(15) . 1_565
OW3 Cs2 OW4 100.7(15) 21_665 1_565
Cs3 Cs2 OW4 79.5(17) . 1_565
Cs1 Cs2 OW4 88.6(8) . 1_565
OW2 Cs2 OW4 75.0(7) . 1_565
O5 Cs2 OW4 43.1(3) 1_565 1_565
O5 Cs2 OW4 43.1(3) 21_565 1_565
OW3 Cs2 OW4 77.5(6) 20_455 1_565
OW3 Cs2 OW4 77.5(6) 2_675 1_565
Cs2 Cs2 OW4 107.3(6) 20_455 1_565
Cs2 Cs2 OW4 107.3(6) 22_665 1_565
Cs1 Cs3 Cs2 151(3) . .
Cs1 Cs3 OW5 27(3) . .
Cs2 Cs3 OW5 178(3) . .
Cs1 Cs3 O5 131(2) . 21_565
Cs2 Cs3 O5 67(2) . 21_565
OW5 Cs3 O5 115(2) . 21_565
Cs1 Cs3 O5 131(2) . 1_565
Cs2 Cs3 O5 67(2) . 1_565
OW5 Cs3 O5 115(2) . 1_565
O5 Cs3 O5 79(2) 21_565 1_565
Cs1 Cs3 OW3 147(2) . .
Cs2 Cs3 OW3 14.9(8) . .
OW5 Cs3 OW3 164.7(11) . .
O5 Cs3 OW3 57.9(15) 21_565 .
O5 Cs3 OW3 78(2) 1_565 .
Cs1 Cs3 OW3 147(2) . 21_665
Cs2 Cs3 OW3 14.9(8) . 21_665
OW5 Cs3 OW3 164.7(11) . 21_665
O5 Cs3 OW3 78(2) 21_565 21_665
O5 Cs3 OW3 57.9(15) 1_565 21_665
OW3 Cs3 OW3 29.8(15) . 21_665
Cs1 Cs3 O1 84.2(15) . 28
Cs2 Cs3 O1 94.3(13) . 28
OW5 Cs3 O1 85.5(15) . 28
O5 Cs3 O1 56.1(4) 21_565 28
O5 Cs3 O1 135(2) 1_565 28
OW3 Cs3 O1 79.4(12) . 28
OW3 Cs3 O1 109.2(18) 21_665 28
Cs1 Cs3 O1 84.2(15) . 11
Cs2 Cs3 O1 94.3(13) . 11
OW5 Cs3 O1 85.5(15) . 11
O5 Cs3 O1 135(2) 21_565 11
O5 Cs3 O1 56.1(4) 1_565 11
OW3 Cs3 O1 109.2(18) . 11
OW3 Cs3 O1 79.4(12) 21_665 11
O1 Cs3 O1 168(3) 28 11
Cs1 Cs3 O1 77(2) . .
Cs2 Cs3 O1 123(2) . .
OW5 Cs3 O1 59(2) . .
O5 Cs3 O1 107.2(10) 21_565 .
O5 Cs3 O1 56.3(4) 1_565 .
OW3 Cs3 O1 135(2) . .
OW3 Cs3 O1 111.1(13) 21_665 .
O1 Cs3 O1 131.1(14) 28 .
O1 Cs3 O1 48.3(3) 11 .
Cs1 Cs3 O1 77(2) . 21_665
Cs2 Cs3 O1 123(2) . 21_665
OW5 Cs3 O1 59(2) . 21_665
O5 Cs3 O1 56.3(4) 21_565 21_665
O5 Cs3 O1 107.2(10) 1_565 21_665
OW3 Cs3 O1 111.1(13) . 21_665
OW3 Cs3 O1 135(2) 21_665 21_665
O1 Cs3 O1 48.3(3) 28 21_665
O1 Cs3 O1 131.1(14) 11 21_665
O1 Cs3 O1 83.3(9) . 21_665
Cs1 Cs3 OW4 137(3) . 1_565
Cs2 Cs3 OW4 72(3) . 1_565
OW5 Cs3 OW4 110(3) . 1_565
O5 Cs3 OW4 41.4(10) 21_565 1_565
O5 Cs3 OW4 41.4(10) 1_565 1_565
OW3 Cs3 OW4 74(2) . 1_565
OW3 Cs3 OW4 74(2) 21_665 1_565
O1 Cs3 OW4 95.3(10) 28 1_565
O1 Cs3 OW4 95.3(10) 11 1_565
O1 Cs3 OW4 71.1(9) . 1_565
O1 Cs3 OW4 71.1(9) 21_665 1_565
V V O5 179.4(9) 25 .
V V O1 77.9(4) 25 11_545
O5 V O1 101.7(4) . 11_545
V V O1 77.9(4) 25 25_565
O5 V O1 101.7(4) . 25_565
O1 V O1 90.1(3) 11_545 25_565
V V O1 77.3(4) 25 1_545
O5 V O1 103.1(4) . 1_545
O1 V O1 84.7(2) 11_545 1_545
O1 V O1 155.16(17) 25_565 1_545
V V O1 77.3(4) 25 23_565
O5 V O1 103.1(4) . 23_565
O1 V O1 155.16(17) 11_545 23_565
O1 V O1 84.7(2) 25_565 23_565
O1 V O1 89.8(3) 1_545 23_565
V V Cs3 129.4(14) 25 1_545
O5 V Cs3 50.6(14) . 1_545
O1 V Cs3 65.3(7) 11_545 1_545
O1 V Cs3 132.6(9) 25_565 1_545
O1 V Cs3 66.3(12) 1_545 1_545
O1 V Cs3 133.5(4) 23_565 1_545
V V Cs3 129.4(14) 25 2_665
O5 V Cs3 50.6(14) . 2_665
O1 V Cs3 132.6(9) 11_545 2_665
O1 V Cs3 65.3(7) 25_565 2_665
O1 V Cs3 133.5(4) 1_545 2_665
O1 V Cs3 66.3(12) 23_565 2_665
Cs3 V Cs3 101(3) 1_545 2_665
V V Cs1 118.50(13) 25 1_545
O5 V Cs1 61.52(13) . 1_545
O1 V Cs1 59.64(15) 11_545 1_545
O1 V Cs1 137.6(2) 25_565 1_545
O1 V Cs1 57.90(16) 1_545 1_545
O1 V Cs1 135.2(2) 23_565 1_545
Cs3 V Cs1 11.1(13) 1_545 1_545
Cs3 V Cs1 112.1(15) 2_665 1_545
V V Cs1 118.49(13) 25 2_665
O5 V Cs1 61.52(13) . 2_665
O1 V Cs1 137.6(2) 11_545 2_665
O1 V Cs1 59.64(15) 25_565 2_665
O1 V Cs1 135.2(2) 1_545 2_665
O1 V Cs1 57.90(16) 23_565 2_665
Cs3 V Cs1 112.1(15) 1_545 2_665
Cs3 V Cs1 11.1(13) 2_665 2_665
Cs1 V Cs1 122.9(3) 1_545 2_665
V V Cs2 147.2(3) 25 1_545
O5 V Cs2 32.6(2) . 1_545
O1 V Cs2 70.75(18) 11_545 1_545
O1 V Cs2 111.0(2) 25_565 1_545
O1 V Cs2 90.25(19) 1_545 1_545
O1 V Cs2 133.6(2) 23_565 1_545
Cs3 V Cs2 24.5(13) 1_545 1_545
Cs3 V Cs2 80.8(14) 2_665 1_545
Cs1 V Cs2 34.75(18) 1_545 1_545
Cs1 V Cs2 91.80(17) 2_665 1_545
V V Cs2 147.2(3) 25 2_665
O5 V Cs2 32.6(2) . 2_665
O1 V Cs2 111.0(2) 11_545 2_665
O1 V Cs2 70.75(18) 25_565 2_665
O1 V Cs2 133.6(2) 1_545 2_665
O1 V Cs2 90.25(19) 23_565 2_665
Cs3 V Cs2 80.8(14) 1_545 2_665
Cs3 V Cs2 24.5(13) 2_665 2_665
Cs1 V Cs2 91.80(17) 1_545 2_665
Cs1 V Cs2 34.75(18) 2_665 2_665
Cs2 V Cs2 58.1(2) 1_545 2_665
O1 Si O4 112.6(3) . .
O1 Si O3 111.0(2) . .
O4 Si O3 107.7(3) . .
O1 Si O2 112.2(3) . .
O4 Si O2 107.3(3) . .
O3 Si O2 105.8(3) . .
O1 Si Cs2 101.8(2) . 10_465
O4 Si Cs2 145.6(3) . 10_465
O3 Si Cs2 54.9(2) . 10_465
O2 Si Cs2 59.3(2) . 10_465
O1 Si Cs3 50.7(5) . 26_455
O4 Si Cs3 132.4(12) . 26_455
O3 Si Cs3 60.5(4) . 26_455
O2 Si Cs3 120.3(12) . 26_455
Cs2 Si Cs3 69.3(12) 10_465 26_455
O1 Si Cs2 67.1(2) . 26_455
O4 Si Cs2 148.8(3) . 26_455
O3 Si Cs2 50.3(2) . 26_455
O2 Si Cs2 100.8(3) . 26_455
Cs2 Si Cs2 46.3(3) 10_465 26_455
Cs3 Si Cs2 23.0(12) 26_455 26_455
O1 Si Cs1 49.13(18) . 26_455
O4 Si Cs1 121.9(3) . 26_455
O3 Si Cs1 62.20(10) . 26_455
O2 Si Cs1 130.7(3) . 26_455
Cs2 Si Cs1 78.97(15) 10_465 26_455
Cs3 Si Cs1 10.5(11) 26_455 26_455
Cs2 Si Cs1 32.72(19) 26_455 26_455
O1 Si Cs1 44.29(19) . .
O4 Si Cs1 70.1(2) . .
O3 Si Cs1 114.07(16) . .
O2 Si Cs1 139.0(2) . .
Cs2 Si Cs1 142.09(16) 10_465 .
Cs3 Si Cs1 74.3(12) 26_455 .
Cs2 Si Cs1 97.15(15) 26_455 .
Cs1 Si Cs1 65.69(18) 26_455 .
O1 Si Cs1 133.3(2) . 10_465
O4 Si Cs1 113.8(3) . 10_465
O3 Si Cs1 58.77(11) . 10_465
O2 Si Cs1 47.5(2) . 10_465
Cs2 Si Cs1 32.6(2) 10_465 10_465
Cs3 Si Cs1 98.8(12) 26_455 10_465
Cs2 Si Cs1 76.18(17) 26_455 10_465
Cs1 Si Cs1 107.1(2) 26_455 10_465
Cs1 Si Cs1 172.33(5) . 10_465
O1 Si Cs3 124.0(12) . 10_465
O4 Si Cs3 123.4(12) . 10_465
O3 Si Cs3 54.9(4) . 10_465
O2 Si Cs3 51.0(5) . 10_465
Cs2 Si Cs3 22.6(12) 10_465 10_465
Cs3 Si Cs3 89(2) 26_455 10_465
Cs2 Si Cs3 66.3(11) 26_455 10_465
Cs1 Si Cs3 97.7(12) 26_455 10_465
Cs1 Si Cs3 163.4(11) . 10_465
Cs1 Si Cs3 10.2(11) 10_465 10_465
O1 Si Cs3 42.5(3) . .
O4 Si Cs3 70.2(3) . .
O3 Si Cs3 123.9(11) . .
O2 Si Cs3 129.0(11) . .
Cs2 Si Cs3 143.9(2) 10_465 .
Cs3 Si Cs3 79.9(16) 26_455 .
Cs2 Si Cs3 102.1(5) 26_455 .
Cs1 Si Cs3 72.3(8) 26_455 .
Cs1 Si Cs3 10.0(10) . .
Cs1 Si Cs3 174.9(8) 10_465 .
Cs3 Si Cs3 166.4(12) 10_465 .
Si O1 V 133.6(3) . 25_565
Si O1 V 137.3(3) . 1_565
V O1 V 24.84(17) 25_565 1_565
Si O1 Cs1 115.2(2) . .
V O1 Cs1 107.9(2) 25_565 .
V O1 Cs1 90.4(2) 1_565 .
Si O1 Cs3 106.8(6) . 26_455
V O1 Cs3 81.0(9) 25_565 26_455
V O1 Cs3 101.3(6) 1_565 26_455
Cs1 O1 Cs3 99.8(16) . 26_455
Si O1 Cs1 109.0(2) . 26_455
V O1 Cs1 88.7(2) 25_565 26_455
V O1 Cs1 105.7(2) 1_565 26_455
Cs1 O1 Cs1 87.4(3) . 26_455
Cs3 O1 Cs1 13.1(14) 26_455 26_455
Si O1 Cs3 118.2(5) . .
V O1 Cs3 100.3(10) 25_565 .
V O1 Cs3 80.0(12) 1_565 .
Cs1 O1 Cs3 13.1(13) . .
Cs3 O1 Cs3 110(2) 26_455 .
Cs1 O1 Cs3 97.9(13) 26_455 .
Si O1 Cs2 89.5(2) . 26_455
V O1 Cs2 79.19(19) 25_565 26_455
V O1 Cs2 103.7(2) 1_565 26_455
Cs1 O1 Cs2 124.8(2) . 26_455
Cs3 O1 Cs2 25.5(14) 26_455 26_455
Cs1 O1 Cs2 37.5(2) 26_455 26_455
Cs3 O1 Cs2 135.1(11) . 26_455
Si O2 Si 127.7(4) 23_575 .
Si O2 Cs1 110.6(2) 23_575 10_465
Si O2 Cs1 110.6(2) . 10_465
Si O2 Cs2 95.6(3) 23_575 10_465
Si O2 Cs2 95.6(3) . 10_465
Cs1 O2 Cs2 40.1(3) 10_465 10_465
Si O2 Cs3 106.5(6) 23_575 10_465
Si O2 Cs3 106.5(6) . 10_465
Cs1 O2 Cs3 12.6(13) 10_465 10_465
Cs2 O2 Cs3 27.5(15) 10_465 10_465
Si O3 Si 148.8(5) . 15_455
Si O3 Cs2 106.7(2) . 26_455
Si O3 Cs2 100.6(2) 15_455 26_455
Si O3 Cs2 100.6(2) . 10_465
Si O3 Cs2 106.7(2) 15_455 10_465
Cs2 O3 Cs2 57.5(3) 26_455 10_465
Si O3 Cs3 95.3(4) . 26_455
Si O3 Cs3 102.4(5) 15_455 26_455
Cs2 O3 Cs3 27.2(14) 26_455 26_455
Cs2 O3 Cs3 83.4(14) 10_465 26_455
Si O3 Cs3 102.5(5) . 10_465
Si O3 Cs3 95.3(4) 15_455 10_465
Cs2 O3 Cs3 83.4(14) 26_455 10_465
Cs2 O3 Cs3 27.2(14) 10_465 10_465
Cs3 O3 Cs3 110(3) 26_455 10_465
Si O3 Cs1 93.95(9) . 26_455
Si O3 Cs1 98.21(11) 15_455 26_455
Cs2 O3 Cs1 38.5(2) 26_455 26_455
Cs2 O3 Cs1 95.3(3) 10_465 26_455
Cs3 O3 Cs1 11.9(13) 26_455 26_455
Cs3 O3 Cs1 121.8(16) 10_465 26_455
Si O3 Cs1 98.21(11) . 10_465
Si O3 Cs1 93.95(9) 15_455 10_465
Cs2 O3 Cs1 95.3(3) 26_455 10_465
Cs2 O3 Cs1 38.5(2) 10_465 10_465
Cs3 O3 Cs1 121.8(16) 26_455 10_465
Cs3 O3 Cs1 11.9(13) 10_465 10_465
Cs1 O3 Cs1 133.6(3) 26_455 10_465
Si O4 Si 170.7(5) 21_665 .
V O5 Cs2 126.9(4) . 1_545
V O5 Cs2 126.9(4) . 2_665
Cs2 O5 Cs2 92.3(5) 1_545 2_665
V O5 Cs3 101.2(14) . 1_545
Cs2 O5 Cs3 34.6(14) 1_545 1_545
Cs2 O5 Cs3 126.3(15) 2_665 1_545
V O5 Cs3 101.2(14) . 2_665
Cs2 O5 Cs3 126.3(15) 1_545 2_665
Cs2 O5 Cs3 34.6(14) 2_665 2_665
Cs3 O5 Cs3 158(3) 1_545 2_665
V O5 Cs1 91.7(3) . 2_665
Cs2 O5 Cs1 135.6(5) 1_545 2_665
Cs2 O5 Cs1 43.4(2) 2_665 2_665
Cs3 O5 Cs1 167.0(15) 1_545 2_665
Cs3 O5 Cs1 9.7(13) 2_665 2_665
V O5 Cs1 91.7(3) . 1_545
Cs2 O5 Cs1 43.4(2) 1_545 1_545
Cs2 O5 Cs1 135.6(5) 2_665 1_545
Cs3 O5 Cs1 9.7(13) 1_545 1_545
Cs3 O5 Cs1 167.0(15) 2_665 1_545
Cs1 O5 Cs1 175.0(5) 2_665 1_545
V O5 Cs2 116.1(7) . 22_655
Cs2 O5 Cs2 55.0(3) 1_545 22_655
Cs2 O5 Cs2 55.0(3) 2_665 22_655
Cs3 O5 Cs2 85.2(11) 1_545 22_655
Cs3 O5 Cs2 85.2(11) 2_665 22_655
Cs1 O5 Cs2 91.0(2) 2_665 22_655
Cs1 O5 Cs2 91.0(2) 1_545 22_655
Cs1 OW1 Cs1 78.0(4) 31_565 10_465
Cs1 OW1 Cs1 78.0(4) 31_565 8_565
Cs1 OW1 Cs1 156.0(8) 10_465 8_565
OW3 OW2 OW3 60.000(13) 20_455 3_465
OW3 OW2 OW3 180.000(7) 20_455 2_675
OW3 OW2 OW3 120.000(4) 3_465 2_675
OW3 OW2 OW3 120.000(3) 20_455 21_665
OW3 OW2 OW3 180.000(4) 3_465 21_665
OW3 OW2 OW3 60.000(5) 2_675 21_665
OW3 OW2 OW3 60.000(1) 20_455 .
OW3 OW2 OW3 120.000(18) 3_465 .
OW3 OW2 OW3 120.000(17) 2_675 .
OW3 OW2 OW3 60.000(8) 21_665 .
OW3 OW2 OW3 120.000(10) 20_455 19_575
OW3 OW2 OW3 60.0 3_465 19_575
OW3 OW2 OW3 60.000(8) 2_675 19_575
OW3 OW2 OW3 120.000(17) 21_665 19_575
OW3 OW2 OW3 180.000(10) . 19_575
OW3 OW2 Cs2 140.27(11) 20_455 2_675
OW3 OW2 Cs2 90.000(5) 3_465 2_675
OW3 OW2 Cs2 39.73(11) 2_675 2_675
OW3 OW2 Cs2 90.000(3) 21_665 2_675
OW3 OW2 Cs2 140.27(11) . 2_675
OW3 OW2 Cs2 39.73(11) 19_575 2_675
OW3 OW2 Cs2 39.73(11) 20_455 20_455
OW3 OW2 Cs2 90.000(5) 3_465 20_455
OW3 OW2 Cs2 140.27(11) 2_675 20_455
OW3 OW2 Cs2 90.000(2) 21_665 20_455
OW3 OW2 Cs2 39.73(11) . 20_455
OW3 OW2 Cs2 140.27(11) 19_575 20_455
Cs2 OW2 Cs2 180.0 2_675 20_455
OW3 OW2 Cs2 140.27(11) 20_455 22_665
OW3 OW2 Cs2 140.27(11) 3_465 22_665
OW3 OW2 Cs2 39.73(11) 2_675 22_665
OW3 OW2 Cs2 39.73(11) 21_665 22_665
OW3 OW2 Cs2 90.000(8) . 22_665
OW3 OW2 Cs2 90.000(9) 19_575 22_665
Cs2 OW2 Cs2 79.5(2) 2_675 22_665
Cs2 OW2 Cs2 100.5(2) 20_455 22_665
OW3 OW2 Cs2 39.73(11) 20_455 4_465
OW3 OW2 Cs2 39.73(11) 3_465 4_465
OW3 OW2 Cs2 140.27(11) 2_675 4_465
OW3 OW2 Cs2 140.27(11) 21_665 4_465
OW3 OW2 Cs2 90.000(8) . 4_465
OW3 OW2 Cs2 90.000(9) 19_575 4_465
Cs2 OW2 Cs2 100.5(2) 2_675 4_465
Cs2 OW2 Cs2 79.5(2) 20_455 4_465
Cs2 OW2 Cs2 180.000(1) 22_665 4_465
OW3 OW2 Cs2 90.000(3) 20_455 .
OW3 OW2 Cs2 140.27(11) 3_465 .
OW3 OW2 Cs2 90.000(3) 2_675 .
OW3 OW2 Cs2 39.73(11) 21_665 .
OW3 OW2 Cs2 39.73(11) . .
OW3 OW2 Cs2 140.27(11) 19_575 .
Cs2 OW2 Cs2 100.5(2) 2_675 .
Cs2 OW2 Cs2 79.5(2) 20_455 .
Cs2 OW2 Cs2 79.5(2) 22_665 .
Cs2 OW2 Cs2 100.5(2) 4_465 .
OW3 OW2 Cs2 90.000(3) 20_455 19_575
OW3 OW2 Cs2 39.73(11) 3_465 19_575
OW3 OW2 Cs2 90.000(3) 2_675 19_575
OW3 OW2 Cs2 140.27(11) 21_665 19_575
OW3 OW2 Cs2 140.27(11) . 19_575
OW3 OW2 Cs2 39.73(11) 19_575 19_575
Cs2 OW2 Cs2 79.5(2) 2_675 19_575
Cs2 OW2 Cs2 100.5(2) 20_455 19_575
Cs2 OW2 Cs2 100.5(2) 22_665 19_575
Cs2 OW2 Cs2 79.5(2) 4_465 19_575
Cs2 OW2 Cs2 180.0 . 19_575
OW3 OW3 OW3 120.0 21_665 20_455
OW3 OW3 OW2 60.000(1) 21_665 .
OW3 OW3 OW2 60.000(6) 20_455 .
OW3 OW3 Cs2 133.1(11) 21_665 20_455
OW3 OW3 Cs2 60.0(14) 20_455 20_455
OW2 OW3 Cs2 101(2) . 20_455
OW3 OW3 Cs2 60.0(14) 21_665 .
OW3 OW3 Cs2 133.1(11) 20_455 .
OW2 OW3 Cs2 101(2) . .
Cs2 OW3 Cs2 159(4) 20_455 .
OW3 OW3 Cs2 111.9(9) 21_665 4_465
OW3 OW3 Cs2 23.47(15) 20_455 4_465
OW2 OW3 Cs2 57.0(9) . 4_465
Cs2 OW3 Cs2 82.2(9) 20_455 4_465
Cs2 OW3 Cs2 109.6(11) . 4_465
OW3 OW3 Cs2 23.47(15) 21_665 22_665
OW3 OW3 Cs2 111.9(9) 20_455 22_665
OW2 OW3 Cs2 57.0(9) . 22_665
Cs2 OW3 Cs2 109.6(11) 20_455 22_665
Cs2 OW3 Cs2 82.2(9) . 22_665
Cs2 OW3 Cs2 114.0(19) 4_465 22_665
OW3 OW3 Cs3 75.1(8) 21_665 .
OW3 OW3 Cs3 128.6(7) 20_455 .
OW2 OW3 Cs3 111.5(13) . .
Cs2 OW3 Cs3 146(3) 20_455 .
Cs2 OW3 Cs3 15.1(9) . .
Cs2 OW3 Cs3 106.1(7) 4_465 .
Cs2 OW3 Cs3 97.0(4) 22_665 .
OW3 OW3 Cs3 128.6(7) 21_665 20_455
OW3 OW3 Cs3 75.1(8) 20_455 20_455
OW2 OW3 Cs3 111.5(13) . 20_455
Cs2 OW3 Cs3 15.1(9) 20_455 20_455
Cs2 OW3 Cs3 146(3) . 20_455
Cs2 OW3 Cs3 97.0(4) 4_465 20_455
Cs2 OW3 Cs3 106.1(7) 22_665 20_455
Cs3 OW3 Cs3 137(3) . 20_455
OW3 OW3 Cs1 132.3(2) 21_665 20_455
OW3 OW3 Cs1 77.7(5) 20_455 20_455
OW2 OW3 Cs1 117.4(8) . 20_455
Cs2 OW3 Cs1 18.8(12) 20_455 20_455
Cs2 OW3 Cs1 141(3) . 20_455
Cs2 OW3 Cs1 98.60(12) 4_465 20_455
Cs2 OW3 Cs1 110.64(18) 22_665 20_455
Cs3 OW3 Cs1 131(2) . 20_455
Cs3 OW3 Cs1 6.2(8) 20_455 20_455
OW3 OW3 Cs1 77.7(5) 21_665 .
OW3 OW3 Cs1 132.3(2) 20_455 .
OW2 OW3 Cs1 117.4(8) . .
Cs2 OW3 Cs1 141(3) 20_455 .
Cs2 OW3 Cs1 18.8(12) . .
Cs2 OW3 Cs1 110.64(18) 4_465 .
Cs2 OW3 Cs1 98.60(12) 22_665 .
Cs3 OW3 Cs1 6.2(8) . .
Cs3 OW3 Cs1 131(2) 20_455 .
Cs1 OW3 Cs1 125.1(16) 20_455 .
OW3 OW3 Cs2 45.34(18) 21_665 2_675
OW3 OW3 Cs2 77.9(3) 20_455 2_675
OW2 OW3 Cs2 24.3(4) . 2_675
Cs2 OW3 Cs2 125(2) 20_455 2_675
Cs2 OW3 Cs2 76.3(17) . 2_675
Cs2 OW3 Cs2 66.5(10) 4_465 2_675
Cs2 OW3 Cs2 53.5(8) 22_665 2_675
Cs3 OW3 Cs2 87.6(10) . 2_675
Cs3 OW3 Cs2 135.2(16) 20_455 2_675
Cs1 OW3 Cs2 141.3(11) 20_455 2_675
Cs1 OW3 Cs2 93.4(5) . 2_675
Cs2 OW4 Cs2 71.4(12) 4_455 1_545
Cs2 OW4 Cs2 71.4(12) 4_455 2_665
Cs2 OW4 Cs2 71.4(12) 1_545 2_665
Cs2 OW4 Cs3 28.3(12) 4_455 4_455
Cs2 OW4 Cs3 94.2(16) 1_545 4_455
Cs2 OW4 Cs3 94.2(16) 2_665 4_455
Cs2 OW4 Cs3 94.2(16) 4_455 2_665
Cs2 OW4 Cs3 94.2(16) 1_545 2_665
Cs2 OW4 Cs3 28.3(12) 2_665 2_665
Cs3 OW4 Cs3 109.6(15) 4_455 2_665
Cs2 OW4 Cs3 94.2(16) 4_455 1_545
Cs2 OW4 Cs3 28.3(12) 1_545 1_545
Cs2 OW4 Cs3 94.2(16) 2_665 1_545
Cs3 OW4 Cs3 109.6(15) 4_455 1_545
Cs3 OW4 Cs3 109.6(15) 2_665 1_545
Cs1 OW5 Cs3 18(2) . .
Cs1 OW5 Cs2 17(3) . .
Cs3 OW5 Cs2 1.2(16) . .

loop_
_geom_bond_atom_site_label_1
_geom_bond_atom_site_label_2
_geom_bond_distance
_geom_bond_site_symmetry_2
Cs1 Cs3 0.73(8) .
Cs1 OW5 1.04(8) .
Cs1 Cs2 2.250(13) .
Cs1 O1 3.143(5) .
Cs1 O1 3.143(5) 21_665
Cs1 O1 3.202(5) 28
Cs1 O1 3.202(5) 11
Cs1 O2 3.234(6) 14_664
Cs1 O5 3.262(7) 21_565
Cs1 O5 3.262(7) 1_565
Cs1 OW1 3.45(3) 31_565
Cs1 OW1 3.514(9) 16_454
Cs2 OW3 1.567(13) .
Cs2 OW3 1.567(13) 21_665
Cs2 Cs3 1.58(8) .
Cs2 OW2 2.410(9) .
Cs2 O5 2.569(10) 1_565
Cs2 O5 2.569(10) 21_565
Cs2 OW3 2.87(3) 20_455
Cs2 OW3 2.87(3) 2_675
Cs2 Cs2 3.081(15) 20_455
Cs2 Cs2 3.081(16) 22_665
Cs2 OW4 3.17(4) 1_565
Cs3 OW5 1.64(11) .
Cs3 O5 2.73(5) 21_565
Cs3 O5 2.73(5) 1_565
Cs3 OW3 3.04(8) .
Cs3 OW3 3.04(8) 21_665
Cs3 O1 3.192(10) 28
Cs3 O1 3.192(10) 11
Cs3 O1 3.23(3) .
Cs3 O1 3.23(3) 21_665
Cs3 OW4 3.28(6) 1_565
V V 0.838(6) 25
V O5 1.675(13) .
V O1 1.946(5) 11_545
V O1 1.946(5) 25_565
V O1 1.951(5) 1_545
V O1 1.951(5) 23_565
V Cs3 3.47(2) 1_545
V Cs3 3.47(2) 2_665
V Cs1 3.710(4) 1_545
V Cs1 3.710(4) 2_665
V Cs2 3.817(6) 1_545
V Cs2 3.817(6) 2_665
Si O1 1.580(4) .
Si O4 1.6065(19) .
Si O3 1.623(2) .
Si O2 1.643(3) .
Si Cs2 3.846(6) 10_465
Si Cs3 3.949(9) 26_455
Si Cs2 3.983(3) 26_455
Si Cs1 4.004(2) 26_455
Si Cs1 4.110(3) 10_465
Si Cs3 4.12(2) 10_465
O1 V 1.946(5) 25_565
O1 V 1.951(5) 1_565
O1 Cs3 3.192(10) 26_455
O1 Cs1 3.202(5) 26_455
O1 Cs2 3.668(7) 26_455
O2 Si 1.643(3) 23_575
O2 Cs1 3.234(6) 10_465
O2 Cs2 3.322(9) 10_465
O2 Cs3 3.34(3) 10_465
O3 Si 1.623(2) 15_455
O3 Cs2 3.201(7) 26_455
O3 Cs2 3.201(7) 10_465
O3 Cs3 3.454(19) 26_455
O3 Cs3 3.454(19) 10_465
O3 Cs1 3.550(3) 26_455
O3 Cs1 3.551(3) 10_465
O4 Si 1.6065(19) 21_665
O5 Cs2 2.569(10) 1_545
O5 Cs2 2.569(10) 2_665
O5 Cs3 2.73(5) 1_545
O5 Cs3 2.73(5) 2_665
O5 Cs1 3.262(7) 2_665
O5 Cs1 3.262(7) 1_545
O5 Cs2 3.725(18) 22_655
OW1 Cs1 3.45(3) 31_565
OW1 Cs1 3.514(9) 10_465
OW1 Cs1 3.514(9) 8_565
OW2 OW3 1.57(6) 20_455
OW2 OW3 1.57(6) 3_465
OW2 OW3 1.57(6) 2_675
OW2 OW3 1.57(6) 21_665
OW2 OW3 1.57(6) .
OW2 OW3 1.57(6) 19_575
OW2 Cs2 2.410(9) 2_675
OW2 Cs2 2.410(9) 20_455
OW2 Cs2 2.410(9) 22_665
OW2 Cs2 2.410(9) 4_465
OW2 Cs2 2.410(9) 19_575
OW3 OW3 1.57(6) 21_665
OW3 OW3 1.57(6) 20_455
OW3 Cs2 1.567(13) 20_455
OW3 Cs2 2.87(3) 4_465
OW3 Cs2 2.87(3) 22_665
OW3 Cs3 3.04(8) 20_455
OW3 Cs1 3.68(3) 20_455
OW3 Cs2 3.75(5) 2_675
OW4 Cs2 3.17(4) 4_455
OW4 Cs2 3.17(4) 1_545
OW4 Cs2 3.17(4) 2_665
OW4 Cs3 3.28(6) 4_455
OW4 Cs3 3.28(6) 2_665
OW4 Cs3 3.28(6) 1_545
